data_4332593
loop_
_publ_author_name
'Gao, Hong-Ling'
'Yi, Long'
'Zhao, Bin'
'Zhao, Xiao-Qing'
'Cheng, Peng'
'Liao, Dai-Zheng'
'Yan, Shi-Ping'

_publ_section_title
;
 Synthesis and Characterization of Metal&#x2212;Organic Frameworks Based
 on 4-Hydroxypyridine-2,6-dicarboxylic Acid and Pyridine-2,6-dicarboxylic
 Acid Ligands
;
_journal_issue 15
_journal_name_full 'Inorganic Chemistry'
_journal_page_first 5980
_journal_page_last 5988
_journal_paper_doi 10.1021/ic060550j
_journal_volume 45
_journal_year 2006
_chemical_formula_sum 'C7 H4 N O6 Zn'
_chemical_formula_weight 263.48
_chemical_name_systematic
; 
 ? 
;
_space_group_IT_number 114
_symmetry_cell_setting tetragonal
_symmetry_space_group_name_Hall 'P -4 2n'
_symmetry_space_group_name_H-M 'P -4 21 c'
_atom_sites_solution_hydrogens geom
_atom_sites_solution_primary direct
_atom_sites_solution_secondary difmap
_audit_creation_method SHELXL-97
_cell_angle_alpha 90.00
_cell_angle_beta 90.00
_cell_angle_gamma 90.00
_cell_formula_units_Z 8
_cell_length_a 10.0228(19)
_cell_length_b 10.0228(19)
_cell_length_c 16.583(6)
_cell_measurement_reflns_used 927
_cell_measurement_temperature 293(2)
_cell_measurement_theta_max 26.06
_cell_measurement_theta_min 3.78
_cell_volume 1665.9(8)
_computing_cell_refinement 'Bruker SMART'
_computing_data_collection 'Bruker SMART'
_computing_data_reduction 'Bruker SAINT'
_computing_molecular_graphics 'Bruker SHELXTL'
_computing_publication_material 'Bruker SHELXTL'
_computing_structure_refinement 'SHELXL-97 (Sheldrick, 1997)'
_computing_structure_solution 'SHELXS-97 (Sheldrick, 1990)'
_diffrn_ambient_temperature 293(2)
_diffrn_measured_fraction_theta_full 0.998
_diffrn_measured_fraction_theta_max 0.998
_diffrn_measurement_device_type 'CCD area detector'
_diffrn_measurement_method 'phi and omega scans'
_diffrn_radiation_monochromator graphite
_diffrn_radiation_source 'fine-focus sealed tube'
_diffrn_radiation_type MoK\a
_diffrn_radiation_wavelength 0.71073
_diffrn_reflns_av_R_equivalents 0.0508
_diffrn_reflns_av_sigmaI/netI 0.0358
_diffrn_reflns_limit_h_max 12
_diffrn_reflns_limit_h_min -11
_diffrn_reflns_limit_k_max 12
_diffrn_reflns_limit_k_min -11
_diffrn_reflns_limit_l_max 10
_diffrn_reflns_limit_l_min -20
_diffrn_reflns_number 9044
_diffrn_reflns_theta_full 26.31
_diffrn_reflns_theta_max 26.31
_diffrn_reflns_theta_min 2.37
_exptl_absorpt_coefficient_mu 2.957
_exptl_absorpt_correction_T_max 1.000000
_exptl_absorpt_correction_T_min 0.729199
_exptl_absorpt_correction_type multi-scan
_exptl_absorpt_process_details SADABS
_exptl_crystal_density_diffrn 2.101
_exptl_crystal_density_meas ?
_exptl_crystal_density_method 'not measured'
_exptl_crystal_F_000 1048
_exptl_crystal_size_max 0.20
_exptl_crystal_size_mid 0.20
_exptl_crystal_size_min 0.10
_refine_diff_density_max 0.448
_refine_diff_density_min -0.551
_refine_diff_density_rms 0.089
_refine_ls_abs_structure_details 'Flack H D (1983), Acta Cryst. A39, 876-881'
_refine_ls_abs_structure_Flack 0.03(3)
_refine_ls_extinction_method none
_refine_ls_goodness_of_fit_ref 1.108
_refine_ls_hydrogen_treatment mixed
_refine_ls_matrix_type full
_refine_ls_number_parameters 147
_refine_ls_number_reflns 1697
_refine_ls_number_restraints 4
_refine_ls_restrained_S_all 1.106
_refine_ls_R_factor_all 0.0455
_refine_ls_R_factor_gt 0.0399
_refine_ls_shift/su_max 0.001
_refine_ls_shift/su_mean 0.000
_refine_ls_structure_factor_coef Fsqd
_refine_ls_weighting_details 'calc w=1/[\s^2^(Fo^2^)+(0.0403P)^2^+4.1255P] where P=(Fo^2^+2Fc^2^)/3'
_refine_ls_weighting_scheme calc
_refine_ls_wR_factor_gt 0.0939
_refine_ls_wR_factor_ref 0.0963
_reflns_number_gt 1551
_reflns_number_total 1697
_reflns_threshold_expression >2sigma(I)
_cod_data_source_file ic060550jsup1.cif
_cod_data_source_block 040804c
_cod_depositor_comments
;
The following automatic conversions were performed:

'_symmetry_cell_setting' value 'Tetragonal' changed to 'tetragonal'
according to /home/saulius/struct/CIF-dictionaries/cif_core.dic
dictionary named 'cif_core.dic' version 2.4.2 from
2011-04-26.

'_exptl_absorpt_correction_type' value 'MULTI-SCAN'
changed to 'multi-scan' according to
/home/saulius/struct/CIF-dictionaries/cif_core.dic dictionary named
'cif_core.dic' version 2.4.2 from 2011-04-26.

Automatic conversion script
Id: cif_fix_values 1891 2012-01-12 08:04:46Z andrius 

The following automatic conversions were performed:

'_exptl_crystal_density_meas' value 'NONE' was changed to '?' - the
value is perceived as not measured.

Automatic conversion script
Id: cif_fix_values 3008 2015-01-20 13:52:24Z robertas 
;
_cod_original_cell_volume 1665.8(8)
_cod_original_sg_symbol_H-M P-42(1)c
_cod_database_code 4332593

loop_
_symmetry_equiv_pos_as_xyz
'x, y, z'
'-x, -y, z'
'y, -x, -z'
'-y, x, -z'
'-x+1/2, y+1/2, -z+1/2'
'x+1/2, -y+1/2, -z+1/2'
'-y+1/2, -x+1/2, z+1/2'
'y+1/2, x+1/2, z+1/2'

loop_
_atom_site_label
_atom_site_type_symbol
_atom_site_fract_x
_atom_site_fract_y
_atom_site_fract_z
_atom_site_U_iso_or_equiv
_atom_site_adp_type
_atom_site_occupancy
_atom_site_symmetry_multiplicity
_atom_site_calc_flag
_atom_site_refinement_flags
Zn1 Zn 0.76110(5) 0.72175(5) -0.03071(3) 0.01925(17) Uani 1 1 d .
O1 O 0.7584(5) 0.5154(3) 0.0075(2) 0.0296(10) Uani 1 1 d .
O2 O 0.7022(4) 0.3848(3) 0.1105(2) 0.0256(10) Uani 1 1 d .
O3 O 0.7565(4) 0.9411(3) -0.0033(2) 0.0236(9) Uani 1 1 d .
O4 O 0.7029(4) 1.0797(3) 0.0967(2) 0.0232(9) Uani 1 1 d .
O5 O 0.5516(4) 0.7468(4) 0.3118(2) 0.0338(9) Uani 1 1 d .
N1 N 0.7215(4) 0.7326(4) 0.0884(2) 0.0156(8) Uani 1 1 d .
C1 C 0.7215(6) 0.4967(5) 0.0782(3) 0.0190(12) Uani 1 1 d .
C2 C 0.6942(6) 0.6201(5) 0.1286(4) 0.0206(12) Uani 1 1 d .
C3 C 0.6413(6) 0.6203(5) 0.2040(4) 0.0228(13) Uani 1 1 d .
H3 H 0.6265 0.5408 0.2314 0.027 Uiso 1 1 calc R
C4 C 0.6100(5) 0.7419(6) 0.2392(3) 0.0232(11) Uani 1 1 d .
C5 C 0.6402(6) 0.8586(5) 0.1976(4) 0.0231(12) Uani 1 1 d .
H5 H 0.6234 0.9416 0.2206 0.028 Uiso 1 1 calc R
C6 C 0.6956(5) 0.8492(5) 0.1218(3) 0.0180(12) Uani 1 1 d .
C7 C 0.7194(6) 0.9664(5) 0.0668(3) 0.0182(11) Uani 1 1 d .
O6 O 0.5000 1.0000 0.8738(4) 0.0372(16) Uani 1 2 d SD
H6A H 0.574(5) 0.982(17) 0.8506(16) 0.07(6) Uiso 0.50 1 d PD
H6B H 0.5000 1.0000 0.9250(8) 0.08(5) Uiso 1 2 d SD
O7 O 1.0000 0.0000 0.1207(5) 0.0437(18) Uani 1 2 d SD
H7A H 0.997(9) 0.062(5) 0.086(3) 0.05(3) Uiso 1 1 d D

loop_
_atom_site_aniso_label
_atom_site_aniso_U_11
_atom_site_aniso_U_22
_atom_site_aniso_U_33
_atom_site_aniso_U_23
_atom_site_aniso_U_13
_atom_site_aniso_U_12
Zn1 0.0137(3) 0.0233(3) 0.0207(3) -0.0021(3) 0.0011(3) -0.00015(19)
O1 0.048(3) 0.0160(16) 0.025(2) -0.0046(14) 0.009(2) 0.0034(18)
O2 0.036(2) 0.0126(17) 0.028(2) 0.0015(15) 0.0001(19) 0.0022(16)
O3 0.031(2) 0.0167(16) 0.0234(18) 0.0014(14) 0.0020(19) -0.0011(16)
O4 0.032(2) 0.0103(17) 0.027(2) -0.0005(15) 0.0049(19) 0.0002(14)
O5 0.053(2) 0.023(2) 0.026(2) -0.0005(19) 0.0196(18) -0.001(2)
N1 0.0177(19) 0.0117(17) 0.0175(19) -0.0002(16) 0.0010(16) -0.0008(18)
C1 0.015(3) 0.019(2) 0.023(3) 0.001(2) -0.001(3) 0.000(2)
C2 0.025(3) 0.011(2) 0.026(3) 0.000(2) -0.003(2) 0.0041(19)
C3 0.028(3) 0.013(3) 0.027(3) 0.007(2) 0.002(3) 0.000(2)
C4 0.026(3) 0.016(3) 0.027(3) 0.000(2) 0.001(2) 0.002(2)
C5 0.025(3) 0.014(3) 0.030(3) -0.008(2) 0.000(3) -0.0013(19)
C6 0.016(3) 0.016(2) 0.022(3) 0.000(2) 0.000(2) -0.0032(19)
C7 0.016(3) 0.015(2) 0.023(3) -0.002(2) -0.003(2) 0.002(2)
O6 0.042(4) 0.036(4) 0.034(4) 0.000 0.000 0.008(3)
O7 0.038(4) 0.054(5) 0.039(5) 0.000 0.000 0.014(3)

loop_
_atom_type_symbol
_atom_type_description
_atom_type_scat_dispersion_real
_atom_type_scat_dispersion_imag
_atom_type_scat_source
C C 0.0033 0.0016 'International Tables Vol C Tables 4.2.6.8 and 6.1.1.4'
H H 0.0000 0.0000 'International Tables Vol C Tables 4.2.6.8 and 6.1.1.4'
N N 0.0061 0.0033 'International Tables Vol C Tables 4.2.6.8 and 6.1.1.4'
O O 0.0106 0.0060 'International Tables Vol C Tables 4.2.6.8 and 6.1.1.4'
Zn Zn 0.2839 1.4301 'International Tables Vol C Tables 4.2.6.8 and 6.1.1.4'

loop_
_geom_angle_atom_site_label_1
_geom_angle_atom_site_label_2
_geom_angle_atom_site_label_3
_geom_angle
_geom_angle_site_symmetry_1
_geom_angle_site_symmetry_3
O4 Zn1 O2 102.71(15) 4_755 4_655
O4 Zn1 N1 135.86(16) 4_755 .
O2 Zn1 N1 120.94(15) 4_655 .
O4 Zn1 O1 94.73(17) 4_755 .
O2 Zn1 O1 95.26(17) 4_655 .
N1 Zn1 O1 76.25(14) . .
O4 Zn1 O3 103.05(16) 4_755 .
O2 Zn1 O3 102.53(16) 4_655 .
N1 Zn1 O3 75.23(14) . .
O1 Zn1 O3 151.23(13) . .
C1 O1 Zn1 115.1(3) . .
C1 O2 Zn1 111.0(3) . 3_565
C7 O3 Zn1 113.2(3) . .
C7 O4 Zn1 120.6(4) . 3_575
C6 N1 C2 119.8(4) . .
C6 N1 Zn1 119.8(3) . .
C2 N1 Zn1 118.9(3) . .
O1 C1 O2 125.6(5) . .
O1 C1 C2 116.8(4) . .
O2 C1 C2 117.6(5) . .
N1 C2 C3 122.5(5) . .
N1 C2 C1 112.0(5) . .
C3 C2 C1 125.4(5) . .
C2 C3 C4 118.5(5) . .
C2 C3 H3 120.7 . .
C4 C3 H3 120.7 . .
O5 C4 C3 120.6(5) . .
O5 C4 C5 120.7(5) . .
C3 C4 C5 118.7(5) . .
C6 C5 C4 118.9(5) . .
C6 C5 H5 120.6 . .
C4 C5 H5 120.6 . .
N1 C6 C5 121.6(5) . .
N1 C6 C7 113.9(4) . .
C5 C6 C7 124.2(5) . .
O3 C7 O4 126.5(5) . .
O3 C7 C6 116.9(4) . .
O4 C7 C6 116.6(5) . .
H6A O6 H6B 117(2) . .

loop_
_geom_bond_atom_site_label_1
_geom_bond_atom_site_label_2
_geom_bond_distance
_geom_bond_site_symmetry_2
Zn1 O4 1.944(4) 4_755
Zn1 O2 1.982(4) 4_655
Zn1 N1 2.017(4) .
Zn1 O1 2.163(4) .
Zn1 O3 2.246(3) .
O1 C1 1.243(6) .
O2 C1 1.259(6) .
O2 Zn1 1.982(4) 3_565
O3 C7 1.246(6) .
O4 C7 1.250(6) .
O4 Zn1 1.944(4) 3_575
O5 C4 1.339(6) .
N1 C6 1.319(6) .
N1 C2 1.338(6) .
C1 C2 1.518(7) .
C2 C3 1.358(8) .
C3 C4 1.387(8) .
C3 H3 0.9300 .
C4 C5 1.392(8) .
C5 C6 1.377(8) .
C5 H5 0.9300 .
C6 C7 1.507(7) .
O6 H6A 0.851(10) .
O6 H6B 0.850(10) .
O7 H7A 0.848(10) .

loop_
_geom_torsion_atom_site_label_1
_geom_torsion_atom_site_label_2
_geom_torsion_atom_site_label_3
_geom_torsion_atom_site_label_4
_geom_torsion
_geom_torsion_site_symmetry_1
O4 Zn1 O1 C1 143.5(5) 4_755
O2 Zn1 O1 C1 -113.3(5) 4_655
N1 Zn1 O1 C1 7.3(4) .
O3 Zn1 O1 C1 15.1(6) .
O4 Zn1 O3 C7 -141.5(4) 4_755
O2 Zn1 O3 C7 112.1(4) 4_655
N1 Zn1 O3 C7 -7.0(4) .
O1 Zn1 O3 C7 -14.8(6) .
O4 Zn1 N1 C6 102.1(4) 4_755
O2 Zn1 N1 C6 -87.5(4) 4_655
O1 Zn1 N1 C6 -175.3(4) .
O3 Zn1 N1 C6 8.5(4) .
O4 Zn1 N1 C2 -91.9(4) 4_755
O2 Zn1 N1 C2 78.5(4) 4_655
O1 Zn1 N1 C2 -9.4(4) .
O3 Zn1 N1 C2 174.4(4) .
Zn1 O1 C1 O2 173.9(5) .
Zn1 O1 C1 C2 -4.4(7) .
Zn1 O2 C1 O1 -5.4(8) 3_565
Zn1 O2 C1 C2 172.9(4) 3_565
C6 N1 C2 C3 -0.7(8) .
Zn1 N1 C2 C3 -166.7(4) .
C6 N1 C2 C1 175.8(5) .
Zn1 N1 C2 C1 9.9(6) .
O1 C1 C2 N1 -3.1(8) .
O2 C1 C2 N1 178.4(5) .
O1 C1 C2 C3 173.4(6) .
O2 C1 C2 C3 -5.1(9) .
N1 C2 C3 C4 2.5(9) .
C1 C2 C3 C4 -173.6(5) .
C2 C3 C4 O5 176.7(5) .
C2 C3 C4 C5 -3.2(8) .
O5 C4 C5 C6 -177.5(5) .
C3 C4 C5 C6 2.4(8) .
C2 N1 C6 C5 -0.2(7) .
Zn1 N1 C6 C5 165.6(4) .
C2 N1 C6 C7 -174.6(5) .
Zn1 N1 C6 C7 -8.8(6) .
C4 C5 C6 N1 -0.7(8) .
C4 C5 C6 C7 173.1(5) .
Zn1 O3 C7 O4 -177.1(5) .
Zn1 O3 C7 C6 4.8(6) .
Zn1 O4 C7 O3 4.9(8) 3_575
Zn1 O4 C7 C6 -176.9(4) 3_575
N1 C6 C7 O3 1.9(8) .
C5 C6 C7 O3 -172.3(5) .
N1 C6 C7 O4 -176.4(5) .
C5 C6 C7 O4 9.4(8) .
